data_4130130
loop_
_publ_author_name
'Kupper, Claudia'
'Rees, Julian A.'
'Dechert, Sebastian'
'DeBeer, Serena'
'Meyer, Franc'

_publ_section_title
;
 Complete Series of {FeNO}(8), {FeNO}(7), and {FeNO}(6) Complexes
 Stabilized by a Tetracarbene Macrocycle.
;
_journal_issue 25
_journal_name_full 'Journal of the American Chemical Society'
_journal_page_first 7888
_journal_page_last 7898
_journal_paper_doi 10.1021/jacs.6b00584
_journal_volume 138
_journal_year 2016
_chemical_formula_moiety 'C18 H20 Fe N9 O +, C F3 O3 S -'
_chemical_formula_sum 'C19 H20 F3 Fe N9 O4 S'
_chemical_formula_weight 583.35
_space_group_crystal_system monoclinic
_space_group_IT_number 14
_space_group_name_Hall '-P 2ybc'
_space_group_name_H-M_alt 'P 1 21/c 1'
_atom_sites_solution_hydrogens geom
_audit_creation_method SHELXL-2014/7
_cell_angle_alpha 90
_cell_angle_beta 113.068(4)
_cell_angle_gamma 90
_cell_formula_units_Z 4
_cell_length_a 12.6972(6)
_cell_length_b 12.3023(4)
_cell_length_c 15.4558(8)
_cell_measurement_reflns_used 29419
_cell_measurement_temperature 133(2)
_cell_measurement_theta_max 26.799
_cell_measurement_theta_min 1.743
_cell_volume 2221.23(18)
_computing_cell_refinement 'X-AREA (Stoe & Cie, 2002)'
_computing_data_collection 'X-AREA (Stoe & Cie, 2002)'
_computing_data_reduction 'X-AREA (Stoe & Cie, 2002)'
_computing_molecular_graphics 'DIAMOND (Brandenburg, 2012)'
_computing_publication_material 'SHELXL-2014 (Sheldrick, 2014)'
_computing_structure_refinement 'SHELXL-2014/7 (Sheldrick, 2014)'
_computing_structure_solution 'SHELXS-2014 (Sheldrick, 2014)'
_diffrn_ambient_temperature 133(2)
_diffrn_measured_fraction_theta_full 0.999
_diffrn_measured_fraction_theta_max 0.992
_diffrn_measurement_device_type 'Stoe IPDS II'
_diffrn_measurement_method \w
_diffrn_radiation_type MoK\a
_diffrn_radiation_wavelength 0.71073
_diffrn_reflns_av_R_equivalents 0.0611
_diffrn_reflns_av_unetI/netI 0.0311
_diffrn_reflns_Laue_measured_fraction_full 0.999
_diffrn_reflns_Laue_measured_fraction_max 0.992
_diffrn_reflns_limit_h_max 15
_diffrn_reflns_limit_h_min -16
_diffrn_reflns_limit_k_max 15
_diffrn_reflns_limit_k_min -15
_diffrn_reflns_limit_l_max 19
_diffrn_reflns_limit_l_min -19
_diffrn_reflns_number 29419
_diffrn_reflns_point_group_measured_fraction_full 0.999
_diffrn_reflns_point_group_measured_fraction_max 0.992
_diffrn_reflns_theta_full 25.242
_diffrn_reflns_theta_max 26.799
_diffrn_reflns_theta_min 1.743
_diffrn_source 'fine-focus sealed tube'
_exptl_absorpt_coefficient_mu 0.849
_exptl_absorpt_correction_T_max 0.8201
_exptl_absorpt_correction_T_min 0.6665
_exptl_absorpt_correction_type numerical
_exptl_absorpt_process_details 'X-RED (Stoe & Cie, 2002)'
_exptl_crystal_colour 'dark green'
_exptl_crystal_density_diffrn 1.744
_exptl_crystal_description block
_exptl_crystal_F_000 1192
_exptl_crystal_size_max 0.480
_exptl_crystal_size_mid 0.320
_exptl_crystal_size_min 0.210
_refine_diff_density_max 0.849
_refine_diff_density_min -0.443
_refine_diff_density_rms 0.065
_refine_ls_extinction_method none
_refine_ls_goodness_of_fit_ref 1.047
_refine_ls_hydrogen_treatment constr
_refine_ls_matrix_type full
_refine_ls_number_parameters 334
_refine_ls_number_reflns 4713
_refine_ls_number_restraints 0
_refine_ls_restrained_S_all 1.047
_refine_ls_R_factor_all 0.0468
_refine_ls_R_factor_gt 0.0386
_refine_ls_shift/su_max 0.000
_refine_ls_shift/su_mean 0.000
_refine_ls_structure_factor_coef Fsqd
_refine_ls_weighting_details 'w=1/[\s^2^(Fo^2^)+(0.0559P)^2^+1.2910P] where P=(Fo^2^+2Fc^2^)/3'
_refine_ls_weighting_scheme calc
_refine_ls_wR_factor_gt 0.0988
_refine_ls_wR_factor_ref 0.1025
_reflns_Friedel_coverage 0.000
_reflns_number_gt 4083
_reflns_number_total 4713
_reflns_threshold_expression 'I > 2\s(I)'
_cod_data_source_file ja6b00584_si_002.cif
_cod_data_source_block 2-clk-feno8
_cod_original_sg_symbol_H-M 'P 21/c'
_cod_database_code 4130130
_shelx_shelxl_version_number 2014/7
_shelx_space_group_comment
;
The symmetry employed for this shelxl refinement is uniquely defined
by the following loop, which should always be used as a source of
symmetry information in preference to the above space-group names.
They are only intended as comments.
;
_shelx_estimated_absorpt_t_min 0.686
_shelx_estimated_absorpt_t_max 0.842

loop_
_space_group_symop_operation_xyz
'x, y, z'
'-x, y+1/2, -z+1/2'
'-x, -y, -z'
'x, -y-1/2, z-1/2'

loop_
_atom_site_label
_atom_site_type_symbol
_atom_site_fract_x
_atom_site_fract_y
_atom_site_fract_z
_atom_site_U_iso_or_equiv
_atom_site_adp_type
_atom_site_occupancy
_atom_site_site_symmetry_order
_atom_site_calc_flag
_atom_site_refinement_flags_posn
_atom_site_refinement_flags_adp
Fe1 Fe 0.62721(3) 0.23338(3) 0.48158(2) 0.02278(10) Uani 1 1 d . .
N1 N 0.48229(17) 0.13505(16) 0.57164(14) 0.0297(4) Uani 1 1 d . .
N2 N 0.64525(18) 0.05644(15) 0.62057(13) 0.0282(4) Uani 1 1 d . .
N3 N 0.77932(17) 0.03758(16) 0.54938(13) 0.0277(4) Uani 1 1 d . .
N4 N 0.78964(17) 0.09120(16) 0.42248(13) 0.0286(4) Uani 1 1 d . .
N5 N 0.75743(17) 0.33246(16) 0.37973(13) 0.0275(4) Uani 1 1 d . .
N6 N 0.78687(16) 0.41817(15) 0.50684(13) 0.0251(4) Uani 1 1 d . .
N7 N 0.67639(17) 0.43617(15) 0.59715(12) 0.0259(4) Uani 1 1 d . .
N8 N 0.51242(17) 0.37746(16) 0.58291(13) 0.0291(4) Uani 1 1 d . .
N9 N 0.51764(18) 0.23795(15) 0.37807(13) 0.0271(4) Uani 1 1 d . .
O1 O 0.44629(17) 0.25698(15) 0.30072(12) 0.0403(4) Uani 1 1 d . .
C1 C 0.5842(2) 0.13583(18) 0.56186(15) 0.0269(5) Uani 1 1 d . .
C2 C 0.5840(2) 0.0082(2) 0.66775(17) 0.0338(5) Uani 1 1 d . .
H2 H 0.6096 -0.0485 0.7130 0.041 Uiso 1 1 calc R U
C3 C 0.4818(2) 0.0576(2) 0.63677(17) 0.0344(5) Uani 1 1 d . .
H3 H 0.4206 0.0425 0.6558 0.041 Uiso 1 1 calc R U
C4 C 0.7648(2) 0.0381(2) 0.63766(16) 0.0310(5) Uani 1 1 d . .
H4A H 0.8125 0.0962 0.6788 0.037 Uiso 1 1 calc R U
H4B H 0.7901 -0.0324 0.6700 0.037 Uiso 1 1 calc R U
C5 C 0.7414(2) 0.11979(18) 0.48444(15) 0.0264(5) Uani 1 1 d . .
C6 C 0.8488(2) -0.0370(2) 0.53008(18) 0.0337(5) Uani 1 1 d . .
H6 H 0.8848 -0.0990 0.5663 0.040 Uiso 1 1 calc R U
C7 C 0.8543(2) -0.0036(2) 0.45021(18) 0.0338(5) Uani 1 1 d . .
H7 H 0.8951 -0.0382 0.4178 0.041 Uiso 1 1 calc R U
C8 C 0.7920(3) 0.1468(2) 0.33936(18) 0.0386(6) Uani 1 1 d . .
H8A H 0.7670 0.0946 0.2864 0.046 Uiso 1 1 calc R U
H8B H 0.8724 0.1666 0.3523 0.046 Uiso 1 1 calc R U
C9 C 0.7200(2) 0.2474(2) 0.30812(16) 0.0319(5) Uani 1 1 d . .
H9A H 0.7244 0.2749 0.2495 0.038 Uiso 1 1 calc R U
H9B H 0.6391 0.2289 0.2943 0.038 Uiso 1 1 calc R U
C10 C 0.72916(19) 0.33197(18) 0.45557(15) 0.0247(4) Uani 1 1 d . .
C11 C 0.8336(2) 0.41539(19) 0.38495(17) 0.0313(5) Uani 1 1 d . .
H11 H 0.8668 0.4304 0.3408 0.038 Uiso 1 1 calc R U
C12 C 0.8515(2) 0.47046(19) 0.46470(17) 0.0308(5) Uani 1 1 d . .
H12 H 0.8987 0.5326 0.4876 0.037 Uiso 1 1 calc R U
C13 C 0.7917(2) 0.43704(19) 0.60077(15) 0.0275(5) Uani 1 1 d . .
H13A H 0.8376 0.3795 0.6438 0.033 Uiso 1 1 calc R U
H13B H 0.8282 0.5081 0.6245 0.033 Uiso 1 1 calc R U
C14 C 0.6037(2) 0.34991(18) 0.56157(15) 0.0258(4) Uani 1 1 d . .
C15 C 0.6320(2) 0.5149(2) 0.63705(16) 0.0313(5) Uani 1 1 d . .
H15 H 0.6675 0.5813 0.6650 0.038 Uiso 1 1 calc R U
C16 C 0.5287(2) 0.4786(2) 0.62832(16) 0.0323(5) Uani 1 1 d . .
H16 H 0.4764 0.5145 0.6490 0.039 Uiso 1 1 calc R U
C17 C 0.4057(2) 0.3191(2) 0.56724(18) 0.0355(5) Uani 1 1 d . .
H17A H 0.3410 0.3658 0.5283 0.043 Uiso 1 1 calc R U
H17B H 0.4000 0.3097 0.6289 0.043 Uiso 1 1 calc R U
C18 C 0.3906(2) 0.2101(2) 0.52106(18) 0.0348(5) Uani 1 1 d . .
H18A H 0.3169 0.1785 0.5165 0.042 Uiso 1 1 calc R U
H18B H 0.3870 0.2192 0.4563 0.042 Uiso 1 1 calc R U
S1 S 0.93669(5) 0.80089(5) 0.24350(4) 0.03194(15) Uani 1 1 d . .
O11 O 0.83922(19) 0.76794(19) 0.16180(14) 0.0524(5) Uani 1 1 d . .
O12 O 1.04543(18) 0.76546(17) 0.24628(14) 0.0438(5) Uani 1 1 d . .
O13 O 0.9344(2) 0.91242(16) 0.27186(14) 0.0497(5) Uani 1 1 d . .
C21 C 0.9219(2) 0.7260(2) 0.33958(19) 0.0375(6) Uani 1 1 d . .
F11 F 0.93477(17) 0.61921(13) 0.33047(13) 0.0554(5) Uani 1 1 d . .
F12 F 0.82010(17) 0.74098(18) 0.34284(16) 0.0663(6) Uani 1 1 d . .
F13 F 0.99981(17) 0.75494(14) 0.42220(11) 0.0493(4) Uani 1 1 d . .

loop_
_atom_site_aniso_label
_atom_site_aniso_U_11
_atom_site_aniso_U_22
_atom_site_aniso_U_33
_atom_site_aniso_U_23
_atom_site_aniso_U_13
_atom_site_aniso_U_12
Fe1 0.02503(17) 0.02114(16) 0.02099(16) -0.00097(11) 0.00775(12) -0.00295(12)
N1 0.0295(10) 0.0296(10) 0.0301(10) -0.0009(8) 0.0117(8) -0.0063(8)
N2 0.0353(11) 0.0246(9) 0.0235(8) -0.0011(7) 0.0104(8) -0.0030(8)
N3 0.0296(10) 0.0247(10) 0.0272(9) -0.0016(7) 0.0093(8) 0.0006(8)
N4 0.0311(10) 0.0268(10) 0.0293(9) -0.0040(8) 0.0133(8) -0.0052(8)
N5 0.0313(10) 0.0271(10) 0.0245(9) -0.0001(8) 0.0113(8) -0.0033(8)
N6 0.0256(9) 0.0235(9) 0.0243(9) -0.0006(7) 0.0076(7) -0.0032(7)
N7 0.0284(10) 0.0247(9) 0.0227(8) -0.0012(7) 0.0079(7) 0.0015(8)
N8 0.0299(10) 0.0296(10) 0.0268(9) 0.0008(8) 0.0101(8) 0.0024(8)
N9 0.0308(10) 0.0248(9) 0.0247(9) -0.0017(7) 0.0097(8) -0.0032(8)
O1 0.0402(10) 0.0436(11) 0.0263(9) 0.0019(7) 0.0013(8) 0.0066(8)
C1 0.0293(12) 0.0260(11) 0.0237(10) -0.0035(8) 0.0084(9) -0.0043(9)
C2 0.0454(15) 0.0275(12) 0.0291(11) -0.0002(9) 0.0154(11) -0.0087(11)
C3 0.0409(14) 0.0341(13) 0.0314(12) -0.0011(10) 0.0177(10) -0.0132(11)
C4 0.0356(13) 0.0303(12) 0.0251(10) 0.0018(9) 0.0096(9) 0.0013(10)
C5 0.0290(11) 0.0262(11) 0.0247(10) -0.0057(8) 0.0112(9) -0.0079(9)
C6 0.0300(12) 0.0307(12) 0.0388(13) -0.0031(10) 0.0118(10) 0.0012(10)
C7 0.0307(13) 0.0323(13) 0.0392(13) -0.0071(10) 0.0144(10) -0.0010(10)
C8 0.0570(17) 0.0339(13) 0.0333(12) -0.0038(10) 0.0269(12) -0.0043(12)
C9 0.0388(14) 0.0350(13) 0.0213(10) -0.0041(9) 0.0109(10) -0.0069(10)
C10 0.0262(11) 0.0228(10) 0.0228(10) 0.0015(8) 0.0070(8) -0.0001(8)
C11 0.0340(13) 0.0306(12) 0.0309(11) 0.0028(9) 0.0146(10) -0.0053(10)
C12 0.0311(12) 0.0268(11) 0.0344(12) 0.0017(9) 0.0127(10) -0.0061(10)
C13 0.0269(12) 0.0289(11) 0.0234(10) -0.0022(9) 0.0063(9) -0.0020(9)
C14 0.0278(11) 0.0265(11) 0.0217(10) 0.0029(8) 0.0082(8) 0.0024(9)
C15 0.0375(13) 0.0273(11) 0.0275(11) -0.0017(9) 0.0110(10) 0.0047(10)
C16 0.0368(13) 0.0315(12) 0.0286(11) -0.0008(9) 0.0128(10) 0.0084(10)
C17 0.0313(13) 0.0387(14) 0.0393(13) 0.0054(11) 0.0168(11) 0.0029(10)
C18 0.0238(12) 0.0437(15) 0.0346(12) 0.0030(11) 0.0091(10) -0.0041(10)
S1 0.0321(3) 0.0313(3) 0.0288(3) 0.0031(2) 0.0079(2) 0.0044(2)
O11 0.0444(12) 0.0648(14) 0.0353(10) -0.0089(9) 0.0018(9) 0.0004(10)
O12 0.0395(11) 0.0496(12) 0.0468(11) 0.0077(9) 0.0217(9) 0.0064(9)
O13 0.0720(15) 0.0290(10) 0.0417(10) 0.0048(8) 0.0155(10) 0.0103(9)
C21 0.0370(14) 0.0347(13) 0.0420(14) -0.0012(11) 0.0168(11) -0.0025(11)
F11 0.0707(12) 0.0315(8) 0.0672(12) 0.0028(8) 0.0305(10) -0.0106(8)
F12 0.0464(11) 0.0875(15) 0.0763(14) 0.0089(11) 0.0361(10) 0.0029(10)
F13 0.0593(11) 0.0481(10) 0.0335(8) 0.0052(7) 0.0105(8) 0.0011(8)

loop_
_atom_type_symbol
_atom_type_description
_atom_type_scat_dispersion_real
_atom_type_scat_dispersion_imag
_atom_type_scat_source
C C 0.0033 0.0016 'International Tables Vol C Tables 4.2.6.8 and 6.1.1.4'
H H 0.0000 0.0000 'International Tables Vol C Tables 4.2.6.8 and 6.1.1.4'
N N 0.0061 0.0033 'International Tables Vol C Tables 4.2.6.8 and 6.1.1.4'
O O 0.0106 0.0060 'International Tables Vol C Tables 4.2.6.8 and 6.1.1.4'
F F 0.0171 0.0103 'International Tables Vol C Tables 4.2.6.8 and 6.1.1.4'
S S 0.1246 0.1234 'International Tables Vol C Tables 4.2.6.8 and 6.1.1.4'
Fe Fe 0.3463 0.8444 'International Tables Vol C Tables 4.2.6.8 and 6.1.1.4'

loop_
_geom_angle_atom_site_label_1
_geom_angle_atom_site_label_2
_geom_angle_atom_site_label_3
_geom_angle
N9 Fe1 C10 98.94(9)
N9 Fe1 C1 107.21(10)
C10 Fe1 C1 153.84(9)
N9 Fe1 C14 107.53(9)
C10 Fe1 C14 87.30(9)
C1 Fe1 C14 84.28(9)
N9 Fe1 C5 111.79(9)
C10 Fe1 C5 84.50(9)
C1 Fe1 C5 86.41(10)
C14 Fe1 C5 140.61(9)
C1 N1 C3 111.1(2)
C1 N1 C18 122.2(2)
C3 N1 C18 126.6(2)
C1 N2 C2 111.6(2)
C1 N2 C4 121.2(2)
C2 N2 C4 126.7(2)
C5 N3 C6 113.7(2)
C5 N3 C4 123.27(19)
C6 N3 C4 122.3(2)
C5 N4 C7 111.8(2)
C5 N4 C8 131.4(2)
C7 N4 C8 116.6(2)
C10 N5 C11 111.63(19)
C10 N5 C9 122.31(19)
C11 N5 C9 125.7(2)
C10 N6 C12 111.83(19)
C10 N6 C13 120.85(19)
C12 N6 C13 126.53(19)
C14 N7 C15 113.2(2)
C14 N7 C13 122.30(19)
C15 N7 C13 124.2(2)
C14 N8 C16 111.6(2)
C14 N8 C17 130.9(2)
C16 N8 C17 117.5(2)
O1 N9 Fe1 169.13(18)
N2 C1 N1 103.95(19)
N2 C1 Fe1 129.85(18)
N1 C1 Fe1 126.19(17)
C3 C2 N2 106.4(2)
C2 C3 N1 106.9(2)
N3 C4 N2 109.85(18)
N4 C5 N3 101.35(19)
N4 C5 Fe1 133.03(17)
N3 C5 Fe1 125.07(16)
C7 C6 N3 105.4(2)
C6 C7 N4 107.8(2)
N4 C8 C9 116.5(2)
N5 C9 C8 111.7(2)
N5 C10 N6 103.70(19)
N5 C10 Fe1 127.66(16)
N6 C10 Fe1 128.63(16)
C12 C11 N5 106.7(2)
C11 C12 N6 106.1(2)
N7 C13 N6 108.44(18)
N8 C14 N7 102.28(19)
N8 C14 Fe1 132.59(17)
N7 C14 Fe1 124.37(17)
C16 C15 N7 106.0(2)
C15 C16 N8 107.0(2)
N8 C17 C18 117.1(2)
N1 C18 C17 112.8(2)
O12 S1 O11 115.37(13)
O12 S1 O13 114.46(14)
O11 S1 O13 114.94(13)
O12 S1 C21 103.18(12)
O11 S1 C21 104.21(14)
O13 S1 C21 102.28(12)
F13 C21 F12 107.3(2)
F13 C21 F11 106.9(2)
F12 C21 F11 107.6(2)
F13 C21 S1 111.99(18)
F12 C21 S1 112.0(2)
F11 C21 S1 110.83(19)

loop_
_geom_bond_atom_site_label_1
_geom_bond_atom_site_label_2
_geom_bond_distance
Fe1 N9 1.660(2)
Fe1 C10 1.928(2)
Fe1 C1 1.952(2)
Fe1 C14 1.991(2)
Fe1 C5 2.001(2)
N1 C1 1.360(3)
N1 C3 1.388(3)
N1 C18 1.451(3)
N2 C1 1.352(3)
N2 C2 1.390(3)
N2 C4 1.452(3)
N3 C5 1.372(3)
N3 C6 1.384(3)
N3 C4 1.447(3)
N4 C5 1.370(3)
N4 C7 1.394(3)
N4 C8 1.466(3)
N5 C10 1.354(3)
N5 C11 1.386(3)
N5 C9 1.461(3)
N6 C10 1.354(3)
N6 C12 1.389(3)
N6 C13 1.448(3)
N7 C14 1.372(3)
N7 C15 1.381(3)
N7 C13 1.443(3)
N8 C14 1.366(3)
N8 C16 1.404(3)
N8 C17 1.467(3)
N9 O1 1.207(3)
C2 C3 1.340(4)
C6 C7 1.329(4)
C8 C9 1.502(4)
C11 C12 1.346(3)
C15 C16 1.342(4)
C17 C18 1.496(4)
S1 O12 1.432(2)
S1 O11 1.437(2)
S1 O13 1.444(2)
S1 C21 1.819(3)
C21 F13 1.322(3)
C21 F12 1.326(3)
C21 F11 1.338(3)
